data_7202886
loop_
_publ_author_name
'Cao, Xin-Yi'
'Zhang, Jian'
'Li, Zhao-Ji'
'Cheng, Jian-Kai'
'Yao, Yuan-Gen'

_publ_section_title
;
 Scorpion-shaped carboxylate ligand tailored molecular square, bilayer,
 self-threading and (3,6)-connected nets
;
_journal_issue 9
_journal_name_full CrystEngComm
_journal_page_first 806
_journal_paper_doi 10.1039/b704294a
_journal_volume 9
_journal_year 2007
_chemical_formula_sum 'C34 H22.67 Cd2 N4 O8.34'
_chemical_formula_weight 845.41
_chemical_name_systematic
;
?
;
_space_group_IT_number 2
_symmetry_cell_setting triclinic
_symmetry_space_group_name_Hall '-P 1'
_symmetry_space_group_name_H-M 'P -1'
_atom_sites_solution_hydrogens geom
_atom_sites_solution_primary direct
_atom_sites_solution_secondary difmap
_audit_creation_method SHELXL-97
_cell_angle_alpha 64.5410(10)
_cell_angle_beta 72.4970(10)
_cell_angle_gamma 62.5390(10)
_cell_formula_units_Z 2
_cell_length_a 11.5513(4)
_cell_length_b 12.2888(4)
_cell_length_c 13.3152(5)
_cell_measurement_reflns_used 5062
_cell_measurement_temperature 293(2)
_cell_measurement_theta_max 25.03
_cell_measurement_theta_min 1.71
_cell_volume 1501.83(9)
_computing_cell_refinement 'Siemens SMART & SAINT'
_computing_data_collection 'Siemens SMART'
_computing_data_reduction 'Siemens XPREP'
_computing_molecular_graphics 'Bruker SHELXTL'
_computing_publication_material 'Bruker SHELXTL'
_computing_structure_refinement 'Siemens SHELXTL'
_computing_structure_solution 'Siemens SHELXTL'
_diffrn_ambient_temperature 293(2)
_diffrn_measured_fraction_theta_full 0.992
_diffrn_measured_fraction_theta_max 0.992
_diffrn_measurement_device_type 'CCD area detector'
_diffrn_measurement_method 'phi and omega scans'
_diffrn_radiation_monochromator graphite
_diffrn_radiation_source 'fine-focus sealed tube'
_diffrn_radiation_type MoK\a
_diffrn_radiation_wavelength 0.71073
_diffrn_reflns_av_R_equivalents 0.0264
_diffrn_reflns_av_sigmaI/netI 0.0371
_diffrn_reflns_limit_h_max 13
_diffrn_reflns_limit_h_min -13
_diffrn_reflns_limit_k_max 14
_diffrn_reflns_limit_k_min -11
_diffrn_reflns_limit_l_max 15
_diffrn_reflns_limit_l_min -15
_diffrn_reflns_number 7884
_diffrn_reflns_theta_full 25.03
_diffrn_reflns_theta_max 25.03
_diffrn_reflns_theta_min 1.71
_diffrn_standards_decay_% 0
_diffrn_standards_interval_count 0
_diffrn_standards_interval_time .
_diffrn_standards_number 0
_exptl_absorpt_coefficient_mu 1.480
_exptl_absorpt_correction_T_max 1.0000
_exptl_absorpt_correction_T_min .8656
_exptl_absorpt_correction_type empirical
_exptl_absorpt_process_details 'SADABS (Sheldrick, 1996)'
_exptl_crystal_colour yellow
_exptl_crystal_density_diffrn 1.870
_exptl_crystal_density_method 'not measured'
_exptl_crystal_description Prism
_exptl_crystal_F_000 835
_exptl_crystal_size_max 0.3300
_exptl_crystal_size_mid 0.2000
_exptl_crystal_size_min 0.0700
_refine_diff_density_max 0.685
_refine_diff_density_min -0.706
_refine_diff_density_rms 0.120
_refine_ls_extinction_method none
_refine_ls_goodness_of_fit_ref 1.006
_refine_ls_hydrogen_treatment none
_refine_ls_matrix_type full
_refine_ls_number_parameters 442
_refine_ls_number_reflns 5276
_refine_ls_number_restraints 0
_refine_ls_restrained_S_all 1.006
_refine_ls_R_factor_gt 0.0470
_refine_ls_shift/su_max 0.006
_refine_ls_shift/su_mean 0.001
_refine_ls_structure_factor_coef Fsqd
_refine_ls_weighting_details 'calc w=1/[\s^2^(Fo^2^)+(0.1000P)^2^+8.9174P] where P=(Fo^2^+2Fc^2^)/3'
_refine_ls_weighting_scheme calc
_refine_ls_wR_factor_gt 0.1415
_refine_ls_wR_factor_ref 0.1586
_reflns_number_gt 4535
_reflns_number_total 5276
_reflns_threshold_expression >2sigma(I)
_cod_data_source_file b704294a.txt
_cod_data_source_block complex_4
_cod_depositor_comments
;
The following automatic conversions were performed:
'_symmetry_cell_setting' value 'Triclinic' changed to 'triclinic'
according to '/home/saulius/struct/CIF-dictionaries/cif_core.dic'
dictionary named 'cif_core.dic' version 2.4.1 from 2010-06-29.

Automatic conversion script
Id: cif_fix_enum 1527 2010-12-29 10:47:43Z saulius 
;
_cod_original_sg_symbol_H-M P-1
_cod_database_code 7202886
_refine_ls_r_factor_ref 0.0592

loop_
_symmetry_equiv_pos_as_xyz
'x, y, z'
'-x, -y, -z'

loop_
_atom_site_label
_atom_site_type_symbol
_atom_site_fract_x
_atom_site_fract_y
_atom_site_fract_z
_atom_site_U_iso_or_equiv
_atom_site_adp_type
_atom_site_occupancy
_atom_site_symmetry_multiplicity
_atom_site_calc_flag
_atom_site_refinement_flags
_atom_site_disorder_assembly
_atom_site_disorder_group
Cd1 Cd 0.60836(4) -0.12816(4) 0.95602(4) 0.02421(17) Uani 1 1 d . . .
Cd2 Cd -0.33330(4) 0.15316(5) 0.74372(4) 0.02639(17) Uani 1 1 d . . .
O1 O 0.3110(6) -0.1404(6) 0.9543(4) 0.0474(14) Uani 1 1 d . . .
O1W O 0.5818(4) 0.0772(4) 0.9206(4) 0.0262(10) Uani 1 1 d . . .
H1 H 0.6101 0.0887 0.9473 0.031 Uiso 1 1 d R . .
O2 O 0.4789(5) -0.0971(6) 0.8364(4) 0.0405(13) Uani 1 1 d . . .
O2W O -0.013(2) 0.098(2) 0.417(2) 0.071(6) Uani 0.33 1 d P . .
O3 O -0.1276(5) 0.0900(6) 0.8116(5) 0.0488(15) Uani 1 1 d . . .
O4 O -0.1277(5) 0.1326(6) 0.6347(5) 0.0464(14) Uani 1 1 d . . .
O5 O 0.3401(5) 0.1044(5) 0.4580(4) 0.0336(11) Uani 1 1 d . . .
O6 O 0.2480(5) 0.1177(5) 0.2179(4) 0.0354(12) Uani 1 1 d . . .
O7 O 0.3438(5) -0.0524(5) 0.3615(4) 0.0384(12) Uani 1 1 d . . .
N1 N 0.6583(6) -0.3535(6) 1.0452(5) 0.0368(15) Uani 1 1 d . . .
N2 N 0.8105(6) -0.2307(6) 1.0350(5) 0.0311(13) Uani 1 1 d . . .
N3 N -0.5498(6) 0.2903(6) 0.6940(5) 0.0318(13) Uani 1 1 d . . .
N4 N -0.3732(7) 0.3779(6) 0.6945(6) 0.0416(16) Uani 1 1 d . . .
C1 C 0.5800(8) -0.4104(8) 1.0535(6) 0.0410(18) Uani 1 1 d . . .
H1A H 0.4987 -0.3586 1.0271 0.049 Uiso 1 1 calc R . .
C2 C 0.6169(10) -0.5467(9) 1.1011(8) 0.053(2) Uani 1 1 d . . .
H2A H 0.5609 -0.5843 1.1054 0.064 Uiso 1 1 calc R . .
C3 C 0.7358(11) -0.6234(9) 1.1409(7) 0.054(2) Uani 1 1 d . . .
H3A H 0.7615 -0.7136 1.1718 0.065 Uiso 1 1 calc R . .
C4 C 0.8192(8) -0.5651(7) 1.1348(6) 0.0408(19) Uani 1 1 d . . .
C5 C 0.9460(9) -0.6384(8) 1.1721(7) 0.055(3) Uani 1 1 d . . .
H5A H 0.9763 -0.7290 1.2024 0.066 Uiso 1 1 calc R . .
C6 C 1.0222(9) -0.5783(9) 1.1641(7) 0.052(2) Uani 1 1 d . . .
H6A H 1.1048 -0.6285 1.1881 0.062 Uiso 1 1 calc R . .
C7 C 0.9792(8) -0.4383(8) 1.1193(6) 0.043(2) Uani 1 1 d . . .
C8 C 1.0543(8) -0.3716(10) 1.1107(7) 0.051(2) Uani 1 1 d . . .
H8A H 1.1372 -0.4186 1.1344 0.062 Uiso 1 1 calc R . .
C9 C 1.0080(8) -0.2394(10) 1.0682(7) 0.051(2) Uani 1 1 d . . .
H9A H 1.0564 -0.1946 1.0649 0.061 Uiso 1 1 calc R . .
C10 C 0.8847(8) -0.1723(9) 1.0294(7) 0.0436(19) Uani 1 1 d . . .
H10A H 0.8536 -0.0817 0.9981 0.052 Uiso 1 1 calc R . .
C11 C 0.8552(7) -0.3634(7) 1.0801(6) 0.0339(16) Uani 1 1 d . . .
C12 C 0.7751(7) -0.4278(7) 1.0862(6) 0.0346(17) Uani 1 1 d . . .
C13 C -0.2863(11) 0.4200(11) 0.6940(9) 0.064(3) Uani 1 1 d . . .
H13A H -0.2066 0.3593 0.7205 0.076 Uiso 1 1 calc R . .
C14 C -0.3106(15) 0.5528(13) 0.6549(11) 0.084(4) Uani 1 1 d . . .
H14A H -0.2479 0.5792 0.6566 0.101 Uiso 1 1 calc R . .
C15 C -0.4240(15) 0.6426(11) 0.6148(10) 0.079(4) Uani 1 1 d . . .
H15A H -0.4391 0.7308 0.5881 0.095 Uiso 1 1 calc R . .
C16 C -0.5212(11) 0.6033(8) 0.6130(7) 0.055(3) Uani 1 1 d . . .
C17 C -0.6427(13) 0.6911(9) 0.5739(7) 0.067(3) Uani 1 1 d . . .
H17A H -0.6627 0.7804 0.5478 0.081 Uiso 1 1 calc R . .
C18 C -0.7323(12) 0.6479(9) 0.5733(8) 0.066(3) Uani 1 1 d . . .
H18A H -0.8114 0.7081 0.5455 0.080 Uiso 1 1 calc R . .
C19 C -0.7055(10) 0.5098(9) 0.6155(7) 0.055(3) Uani 1 1 d . . .
C20 C -0.7927(9) 0.4568(11) 0.6207(8) 0.060(3) Uani 1 1 d . . .
H20A H -0.8751 0.5122 0.5973 0.072 Uiso 1 1 calc R . .
C21 C -0.7584(9) 0.3264(10) 0.6594(8) 0.053(2) Uani 1 1 d . . .
H21A H -0.8156 0.2914 0.6612 0.064 Uiso 1 1 calc R . .
C22 C -0.6354(8) 0.2449(8) 0.6968(6) 0.0385(17) Uani 1 1 d . . .
H22A H -0.6126 0.1550 0.7247 0.046 Uiso 1 1 calc R . .
C23 C -0.5834(8) 0.4209(7) 0.6539(6) 0.0379(18) Uani 1 1 d . . .
C24 C -0.4882(10) 0.4668(8) 0.6554(6) 0.045(2) Uani 1 1 d . . .
C25 C 0.2863(6) -0.0328(7) 0.7620(6) 0.0274(14) Uani 1 1 d . . .
C26 C 0.1517(7) -0.0035(7) 0.7828(6) 0.0289(15) Uani 1 1 d . . .
H26A H 0.1111 -0.0263 0.8563 0.035 Uiso 1 1 calc R . .
C27 C 0.0766(7) 0.0608(7) 0.6928(6) 0.0327(16) Uani 1 1 d . . .
C28 C 0.1384(7) 0.0934(7) 0.5828(6) 0.0336(16) Uani 1 1 d . . .
H28A H 0.0900 0.1326 0.5232 0.040 Uiso 1 1 calc R . .
C29 C 0.2709(6) 0.0675(6) 0.5626(5) 0.0235(13) Uani 1 1 d . . .
C30 C 0.3456(6) 0.0032(6) 0.6521(5) 0.0253(14) Uani 1 1 d . . .
H30A H 0.4354 -0.0154 0.6377 0.030 Uiso 1 1 calc R . .
C31 C 0.3641(6) -0.0966(7) 0.8587(5) 0.0272(14) Uani 1 1 d . . .
C32 C -0.0688(7) 0.0958(7) 0.7169(6) 0.0323(16) Uani 1 1 d . . .
C33 C 0.2796(7) 0.1634(7) 0.3588(5) 0.0287(15) Uani 1 1 d . . .
H33A H 0.3187 0.2237 0.3028 0.034 Uiso 1 1 calc R . .
H33B H 0.1870 0.2136 0.3754 0.034 Uiso 1 1 calc R . .
C34 C 0.2926(6) 0.0664(7) 0.3100(5) 0.0265(14) Uani 1 1 d . . .

loop_
_atom_site_aniso_label
_atom_site_aniso_U_11
_atom_site_aniso_U_22
_atom_site_aniso_U_33
_atom_site_aniso_U_23
_atom_site_aniso_U_13
_atom_site_aniso_U_12
Cd1 0.0245(3) 0.0225(3) 0.0211(3) -0.0040(2) -0.00702(19) -0.0061(2)
Cd2 0.0242(3) 0.0293(3) 0.0252(3) -0.0061(2) -0.00402(19) -0.0124(2)
O1 0.045(3) 0.068(4) 0.029(3) -0.002(3) -0.010(2) -0.032(3)
O1W 0.027(2) 0.029(2) 0.022(2) -0.0058(19) -0.0048(18) -0.012(2)
O2 0.029(3) 0.066(4) 0.026(3) -0.011(3) -0.008(2) -0.020(3)
O2W 0.065(14) 0.078(15) 0.081(15) -0.034(13) 0.005(11) -0.040(12)
O3 0.029(3) 0.075(4) 0.035(3) -0.011(3) -0.002(2) -0.022(3)
O4 0.025(3) 0.063(4) 0.044(3) -0.010(3) -0.013(2) -0.014(3)
O5 0.032(3) 0.052(3) 0.020(2) -0.012(2) -0.002(2) -0.020(2)
O6 0.026(3) 0.048(3) 0.032(3) -0.016(2) -0.004(2) -0.012(2)
O7 0.043(3) 0.026(3) 0.041(3) -0.006(2) -0.009(2) -0.012(2)
N1 0.036(3) 0.029(3) 0.033(3) -0.008(3) -0.008(3) -0.003(3)
N2 0.028(3) 0.033(3) 0.022(3) -0.005(2) -0.004(2) -0.008(3)
N3 0.035(3) 0.024(3) 0.030(3) -0.007(2) -0.006(3) -0.007(3)
N4 0.053(4) 0.036(4) 0.043(4) -0.013(3) -0.003(3) -0.025(3)
C1 0.047(5) 0.041(4) 0.033(4) -0.003(3) -0.013(3) -0.020(4)
C2 0.070(6) 0.045(5) 0.048(5) -0.012(4) -0.008(5) -0.029(5)
C3 0.088(7) 0.034(4) 0.037(5) -0.006(4) -0.011(5) -0.024(5)
C4 0.053(5) 0.026(4) 0.027(4) -0.007(3) -0.003(3) -0.006(4)
C5 0.054(6) 0.026(4) 0.040(5) -0.002(4) -0.002(4) 0.010(4)
C6 0.036(4) 0.050(5) 0.041(5) -0.014(4) -0.014(4) 0.012(4)
C7 0.037(4) 0.046(5) 0.026(4) -0.008(3) -0.008(3) -0.001(4)
C8 0.036(4) 0.064(6) 0.040(5) -0.017(4) -0.020(4) 0.000(4)
C9 0.039(5) 0.067(6) 0.047(5) -0.018(5) -0.011(4) -0.019(4)
C10 0.038(4) 0.046(5) 0.041(4) -0.012(4) -0.013(4) -0.009(4)
C11 0.040(4) 0.027(4) 0.025(3) -0.008(3) -0.009(3) -0.003(3)
C12 0.035(4) 0.027(4) 0.023(3) -0.006(3) -0.007(3) 0.003(3)
C13 0.074(7) 0.064(6) 0.073(7) -0.031(5) 0.008(5) -0.046(6)
C14 0.119(11) 0.067(8) 0.090(9) -0.042(7) 0.014(8) -0.057(8)
C15 0.135(12) 0.039(6) 0.069(7) -0.028(5) 0.026(7) -0.053(7)
C16 0.096(7) 0.024(4) 0.030(4) -0.012(3) 0.004(4) -0.017(5)
C17 0.113(9) 0.022(4) 0.031(5) -0.003(3) -0.003(5) -0.007(5)
C18 0.080(8) 0.035(5) 0.034(5) -0.004(4) -0.012(5) 0.013(5)
C19 0.059(6) 0.037(5) 0.030(4) -0.006(4) -0.010(4) 0.009(4)
C20 0.043(5) 0.074(7) 0.047(5) -0.032(5) -0.021(4) 0.009(5)
C21 0.040(5) 0.067(6) 0.057(6) -0.030(5) -0.012(4) -0.013(4)
C22 0.036(4) 0.038(4) 0.038(4) -0.011(3) -0.011(3) -0.010(3)
C23 0.045(4) 0.026(4) 0.028(4) -0.008(3) -0.009(3) -0.001(3)
C24 0.073(6) 0.037(4) 0.021(4) -0.010(3) 0.004(4) -0.023(4)
C25 0.020(3) 0.033(4) 0.026(3) -0.007(3) -0.007(3) -0.009(3)
C26 0.030(4) 0.040(4) 0.022(3) -0.008(3) -0.004(3) -0.020(3)
C27 0.027(4) 0.039(4) 0.036(4) -0.013(3) -0.005(3) -0.015(3)
C28 0.032(4) 0.040(4) 0.026(4) -0.004(3) -0.012(3) -0.013(3)
C29 0.027(3) 0.033(3) 0.015(3) -0.009(3) -0.003(2) -0.013(3)
C30 0.022(3) 0.026(3) 0.030(4) -0.011(3) -0.003(3) -0.011(3)
C31 0.021(3) 0.038(4) 0.021(3) -0.003(3) -0.007(3) -0.013(3)
C32 0.025(4) 0.037(4) 0.033(4) -0.004(3) -0.007(3) -0.016(3)
C33 0.035(4) 0.026(3) 0.020(3) -0.002(3) -0.009(3) -0.010(3)
C34 0.024(3) 0.032(4) 0.023(3) -0.009(3) -0.003(3) -0.012(3)

loop_
_atom_type_symbol
_atom_type_description
_atom_type_scat_dispersion_real
_atom_type_scat_dispersion_imag
_atom_type_scat_source
C C 0.0033 0.0016 'International Tables Vol C Tables 4.2.6.8 and 6.1.1.4'
H H 0.0000 0.0000 'International Tables Vol C Tables 4.2.6.8 and 6.1.1.4'
Cd Cd -0.8075 1.2024 'International Tables Vol C Tables 4.2.6.8 and 6.1.1.4'
N N 0.0061 0.0033 'International Tables Vol C Tables 4.2.6.8 and 6.1.1.4'
O O 0.0106 0.0060 'International Tables Vol C Tables 4.2.6.8 and 6.1.1.4'

loop_
_geom_angle_atom_site_label_1
_geom_angle_atom_site_label_2
_geom_angle_atom_site_label_3
_geom_angle
_geom_angle_site_symmetry_1
_geom_angle_site_symmetry_3
_geom_angle_publ_flag
O1W Cd1 O2 101.93(19) . . ?
O1W Cd1 O1W 82.81(17) . 2_657 ?
O2 Cd1 O1W 87.37(17) . 2_657 ?
O1W Cd1 N1 161.6(2) . . ?
O2 Cd1 N1 95.5(2) . . ?
O1W Cd1 N1 92.26(19) 2_657 . ?
O1W Cd1 O6 87.24(17) . 2_656 ?
O2 Cd1 O6 77.06(17) . 2_656 ?
O1W Cd1 O6 159.39(17) 2_657 2_656 ?
N1 Cd1 O6 102.5(2) . 2_656 ?
O1W Cd1 N2 95.62(19) . . ?
O2 Cd1 N2 152.9(2) . . ?
O1W Cd1 N2 115.44(18) 2_657 . ?
N1 Cd1 N2 70.4(2) . . ?
O6 Cd1 N2 83.39(18) 2_656 . ?
O1W Cd1 Cd1 42.21(11) . 2_657 ?
O2 Cd1 Cd1 96.00(15) . 2_657 ?
O1W Cd1 Cd1 40.61(11) 2_657 2_657 ?
N1 Cd1 Cd1 130.48(15) . 2_657 ?
O6 Cd1 Cd1 127.03(13) 2_656 2_657 ?
N2 Cd1 Cd1 110.80(15) . 2_657 ?
O1W Cd1 Cd2 36.01(11) . 1_655 ?
O2 Cd1 Cd2 85.39(14) . 1_655 ?
O1W Cd1 Cd2 113.92(11) 2_657 1_655 ?
N1 Cd1 Cd2 153.81(15) . 1_655 ?
O6 Cd1 Cd2 52.11(13) 2_656 1_655 ?
N2 Cd1 Cd2 97.31(14) . 1_655 ?
Cd1 Cd1 Cd2 75.159(17) 2_657 1_655 ?
O1W Cd2 O7 110.44(18) 1_455 2_556 ?
O1W Cd2 O4 139.80(18) 1_455 . ?
O7 Cd2 O4 82.5(2) 2_556 . ?
O1W Cd2 N3 89.70(18) 1_455 . ?
O7 Cd2 N3 80.6(2) 2_556 . ?
O4 Cd2 N3 130.4(2) . . ?
O1W Cd2 N4 109.7(2) 1_455 . ?
O7 Cd2 N4 128.8(2) 2_556 . ?
O4 Cd2 N4 86.8(2) . . ?
N3 Cd2 N4 69.2(2) . . ?
O1W Cd2 O3 88.75(17) 1_455 . ?
O7 Cd2 O3 121.6(2) 2_556 . ?
O4 Cd2 O3 53.97(19) . . ?
N3 Cd2 O3 156.6(2) . . ?
N4 Cd2 O3 89.4(2) . . ?
O1W Cd2 C32 113.93(19) 1_455 . ?
O7 Cd2 C32 102.5(2) 2_556 . ?
O4 Cd2 C32 27.4(2) . . ?
N3 Cd2 C32 152.5(2) . . ?
N4 Cd2 C32 88.8(2) . . ?
O3 Cd2 C32 26.6(2) . . ?
O1W Cd2 O6 77.26(15) 1_455 2_556 ?
O7 Cd2 O6 49.86(16) 2_556 2_556 ?
O4 Cd2 O6 84.53(18) . 2_556 ?
N3 Cd2 O6 116.87(18) . 2_556 ?
N4 Cd2 O6 171.28(19) . 2_556 ?
O3 Cd2 O6 85.45(19) . 2_556 ?
C32 Cd2 O6 83.50(18) . 2_556 ?
O1W Cd2 Cd1 36.38(12) 1_455 1_455 ?
O7 Cd2 Cd1 77.86(13) 2_556 1_455 ?
O4 Cd2 Cd1 121.15(15) . 1_455 ?
N3 Cd2 Cd1 100.12(14) . 1_455 ?
N4 Cd2 Cd1 145.92(16) . 1_455 ?
O3 Cd2 Cd1 92.33(14) . 1_455 ?
C32 Cd2 Cd1 107.28(15) . 1_455 ?
O6 Cd2 Cd1 41.64(10) 2_556 1_455 ?
Cd2 O1W Cd1 107.61(19) 1_655 . ?
Cd2 O1W Cd1 141.6(2) 1_655 2_657 ?
Cd1 O1W Cd1 97.19(17) . 2_657 ?
Cd2 O1W H1 102.4 1_655 . ?
Cd1 O1W H1 120.5 . . ?
Cd1 O1W H1 88.9 2_657 . ?
C31 O2 Cd1 128.6(4) . . ?
C32 O3 Cd2 89.7(4) . . ?
C32 O4 Cd2 94.1(4) . . ?
C29 O5 C33 121.1(5) . . ?
C34 O6 Cd1 121.3(4) . 2_656 ?
C34 O6 Cd2 78.6(4) . 2_556 ?
Cd1 O6 Cd2 86.25(15) 2_656 2_556 ?
C34 O7 Cd2 105.5(4) . 2_556 ?
C1 N1 C12 119.4(7) . . ?
C1 N1 Cd1 123.3(5) . . ?
C12 N1 Cd1 117.2(5) . . ?
C10 N2 C11 118.8(7) . . ?
C10 N2 Cd1 126.4(5) . . ?
C11 N2 Cd1 114.6(5) . . ?
C22 N3 C23 118.5(7) . . ?
C22 N3 Cd2 123.3(5) . . ?
C23 N3 Cd2 118.0(5) . . ?
C13 N4 C24 118.5(8) . . ?
C13 N4 Cd2 124.5(7) . . ?
C24 N4 Cd2 116.8(5) . . ?
N1 C1 C2 121.8(8) . . ?
N1 C1 H1A 119.1 . . ?
C2 C1 H1A 119.1 . . ?
C3 C2 C1 119.5(9) . . ?
C3 C2 H2A 120.3 . . ?
C1 C2 H2A 120.3 . . ?
C2 C3 C4 119.7(8) . . ?
C2 C3 H3A 120.1 . . ?
C4 C3 H3A 120.1 . . ?
C3 C4 C12 117.5(8) . . ?
C3 C4 C5 123.2(8) . . ?
C12 C4 C5 119.3(8) . . ?
C6 C5 C4 121.0(8) . . ?
C6 C5 H5A 119.5 . . ?
C4 C5 H5A 119.5 . . ?
C5 C6 C7 121.7(8) . . ?
C5 C6 H6A 119.1 . . ?
C7 C6 H6A 119.1 . . ?
C8 C7 C11 117.7(8) . . ?
C8 C7 C6 123.7(8) . . ?
C11 C7 C6 118.6(8) . . ?
C9 C8 C7 120.9(8) . . ?
C9 C8 H8A 119.6 . . ?
C7 C8 H8A 119.6 . . ?
C8 C9 C10 117.8(9) . . ?
C8 C9 H9A 121.1 . . ?
C10 C9 H9A 121.1 . . ?
N2 C10 C9 123.6(8) . . ?
N2 C10 H10A 118.2 . . ?
C9 C10 H10A 118.2 . . ?
N2 C11 C7 121.1(8) . . ?
N2 C11 C12 119.1(6) . . ?
C7 C11 C12 119.7(7) . . ?
N1 C12 C4 122.1(8) . . ?
N1 C12 C11 118.2(7) . . ?
C4 C12 C11 119.7(7) . . ?
N4 C13 C14 122.0(12) . . ?
N4 C13 H13A 119.0 . . ?
C14 C13 H13A 119.0 . . ?
C15 C14 C13 120.4(12) . . ?
C15 C14 H14A 119.8 . . ?
C13 C14 H14A 119.8 . . ?
C14 C15 C16 120.2(9) . . ?
C14 C15 H15A 119.9 . . ?
C16 C15 H15A 119.9 . . ?
C15 C16 C24 115.3(10) . . ?
C15 C16 C17 123.7(9) . . ?
C24 C16 C17 121.0(10) . . ?
C18 C17 C16 121.2(9) . . ?
C18 C17 H17A 119.4 . . ?
C16 C17 H17A 119.4 . . ?
C17 C18 C19 120.8(10) . . ?
C17 C18 H18A 119.6 . . ?
C19 C18 H18A 119.6 . . ?
C20 C19 C23 116.9(8) . . ?
C20 C19 C18 124.8(9) . . ?
C23 C19 C18 118.4(10) . . ?
C21 C20 C19 120.7(8) . . ?
C21 C20 H20A 119.6 . . ?
C19 C20 H20A 119.6 . . ?
C20 C21 C22 118.8(9) . . ?
C20 C21 H21A 120.6 . . ?
C22 C21 H21A 120.6 . . ?
N3 C22 C21 122.8(8) . . ?
N3 C22 H22A 118.6 . . ?
C21 C22 H22A 118.6 . . ?
N3 C23 C19 122.4(8) . . ?
N3 C23 C24 116.8(7) . . ?
C19 C23 C24 120.8(8) . . ?
N4 C24 C16 123.7(9) . . ?
N4 C24 C23 118.7(7) . . ?
C16 C24 C23 117.6(9) . . ?
C30 C25 C26 119.4(6) . . ?
C30 C25 C31 120.9(6) . . ?
C26 C25 C31 119.6(6) . . ?
C25 C26 C27 120.2(6) . . ?
C25 C26 H26A 119.9 . . ?
C27 C26 H26A 119.9 . . ?
C28 C27 C26 119.6(6) . . ?
C28 C27 C32 120.9(7) . . ?
C26 C27 C32 119.5(6) . . ?
C29 C28 C27 120.0(6) . . ?
C29 C28 H28A 120.0 . . ?
C27 C28 H28A 120.0 . . ?
C28 C29 O5 124.9(6) . . ?
C28 C29 C30 120.3(6) . . ?
O5 C29 C30 114.7(6) . . ?
C25 C30 C29 120.4(6) . . ?
C25 C30 H30A 119.8 . . ?
C29 C30 H30A 119.8 . . ?
O1 C31 O2 124.5(6) . . ?
O1 C31 C25 118.5(6) . . ?
O2 C31 C25 116.9(6) . . ?
O3 C32 O4 122.0(7) . . ?
O3 C32 C27 121.3(7) . . ?
O4 C32 C27 116.6(7) . . ?
O3 C32 Cd2 63.7(4) . . ?
O4 C32 Cd2 58.5(4) . . ?
C27 C32 Cd2 174.4(5) . . ?
O5 C33 C34 113.9(6) . . ?
O5 C33 H33A 108.8 . . ?
C34 C33 H33A 108.8 . . ?
O5 C33 H33B 108.8 . . ?
C34 C33 H33B 108.8 . . ?
H33A C33 H33B 107.7 . . ?
O7 C34 O6 126.0(7) . . ?
O7 C34 C33 119.6(6) . . ?
O6 C34 C33 114.5(6) . . ?

loop_
_geom_bond_atom_site_label_1
_geom_bond_atom_site_label_2
_geom_bond_distance
_geom_bond_site_symmetry_2
_geom_bond_publ_flag
Cd1 O1W 2.244(5) . ?
Cd1 O2 2.303(5) . ?
Cd1 O1W 2.316(4) 2_657 ?
Cd1 N1 2.350(6) . ?
Cd1 O6 2.401(5) 2_656 ?
Cd1 N2 2.402(6) . ?
Cd1 Cd1 3.4199(9) 2_657 ?
Cd1 Cd2 3.6051(7) 1_655 ?
Cd2 O1W 2.224(4) 1_455 ?
Cd2 O7 2.290(5) 2_556 ?
Cd2 O4 2.345(5) . ?
Cd2 N3 2.384(6) . ?
Cd2 N4 2.392(6) . ?
Cd2 O3 2.460(5) . ?
Cd2 C32 2.744(7) . ?
Cd2 O6 2.851(5) 2_556 ?
Cd2 Cd1 3.6051(7) 1_455 ?
O1 C31 1.238(8) . ?
O1W Cd2 2.224(4) 1_655 ?
O1W Cd1 2.316(4) 2_657 ?
O1W H1 0.6398 . ?
O2 C31 1.266(8) . ?
O3 C32 1.228(9) . ?
O4 C32 1.267(9) . ?
O5 C29 1.381(8) . ?
O5 C33 1.422(8) . ?
O6 C34 1.258(8) . ?
O6 Cd1 2.401(5) 2_656 ?
O6 Cd2 2.851(5) 2_556 ?
O7 C34 1.240(8) . ?
O7 Cd2 2.290(5) 2_556 ?
N1 C1 1.334(10) . ?
N1 C12 1.352(9) . ?
N2 C10 1.318(11) . ?
N2 C11 1.362(9) . ?
N3 C22 1.327(10) . ?
N3 C23 1.351(9) . ?
N4 C13 1.321(12) . ?
N4 C24 1.349(12) . ?
C1 C2 1.407(12) . ?
C1 H1A 0.9300 . ?
C2 C3 1.367(14) . ?
C2 H2A 0.9300 . ?
C3 C4 1.409(13) . ?
C3 H3A 0.9300 . ?
C4 C12 1.411(10) . ?
C4 C5 1.428(13) . ?
C5 C6 1.345(15) . ?
C5 H5A 0.9300 . ?
C6 C7 1.438(13) . ?
C6 H6A 0.9300 . ?
C7 C8 1.397(14) . ?
C7 C11 1.412(11) . ?
C8 C9 1.355(13) . ?
C8 H8A 0.9300 . ?
C9 C10 1.403(11) . ?
C9 H9A 0.9300 . ?
C10 H10A 0.9300 . ?
C11 C12 1.438(12) . ?
C13 C14 1.396(15) . ?
C13 H13A 0.9300 . ?
C14 C15 1.341(19) . ?
C14 H14A 0.9300 . ?
C15 C16 1.421(17) . ?
C15 H15A 0.9300 . ?
C16 C24 1.415(11) . ?
C16 C17 1.403(16) . ?
C17 C18 1.366(17) . ?
C17 H17A 0.9300 . ?
C18 C19 1.447(14) . ?
C18 H18A 0.9300 . ?
C19 C20 1.404(16) . ?
C19 C23 1.406(12) . ?
C20 C21 1.347(15) . ?
C20 H20A 0.9300 . ?
C21 C22 1.398(12) . ?
C21 H21A 0.9300 . ?
C22 H22A 0.9300 . ?
C23 C24 1.457(13) . ?
C25 C30 1.388(9) . ?
C25 C26 1.390(9) . ?
C25 C31 1.503(9) . ?
C26 C27 1.411(10) . ?
C26 H26A 0.9300 . ?
C27 C28 1.395(10) . ?
C27 C32 1.497(9) . ?
C28 C29 1.376(10) . ?
C28 H28A 0.9300 . ?
C29 C30 1.403(9) . ?
C30 H30A 0.9300 . ?
C33 C34 1.519(9) . ?
C33 H33A 0.9700 . ?
C33 H33B 0.9700 . ?
